data_7152575
loop_
_publ_author_name
'Amara, Zacharias'
'Dr\`ege, Emmanuelle'
'Troufflard, Claire'
'Retailleau, Pascal'
'Joseph, Delphine'

_publ_section_title
;
 Solvent-free double aza-Michael under ultrasound irradiation:
 diastereoselective sequential one-pot synthesis of pyrrolidine Lobelia
 alkaloids analogues.
;
_journal_issue 35
_journal_name_full 'Organic &amp; biomolecular chemistry'
_journal_page_first 7148
_journal_page_last 7157
_journal_paper_doi 10.1039/c2ob25963j
_journal_volume 10
_journal_year 2012
_chemical_absolute_configuration ad
_chemical_formula_moiety 'C21 H28 N, Cl'
_chemical_formula_sum 'C21 H28 Cl N'
_chemical_formula_weight 329.89
_chemical_name_systematic
;
(meso)1-methyl-2,5-diphenethylpyrrolidin-1-ium chloride
;
_space_group_IT_number 41
_symmetry_cell_setting orthorhombic
_symmetry_space_group_name_Hall 'A 2 -2ab'
_symmetry_space_group_name_H-M 'A b a 2'
_atom_sites_solution_hydrogens geom
_atom_sites_solution_primary direct
_atom_sites_solution_secondary difmap
_audit_creation_method SHELXL-97
_cell_angle_alpha 90.00
_cell_angle_beta 90.00
_cell_angle_gamma 90.00
_cell_formula_units_Z 4
_cell_length_a 25.438(2)
_cell_length_b 10.6710(5)
_cell_length_c 7.1250(2)
_cell_measurement_reflns_used 9798
_cell_measurement_temperature 200(2)
_cell_measurement_theta_max 71.6
_cell_measurement_theta_min 6.6
_cell_volume 1934.07(19)
_computing_cell_refinement 'CrystalClear-SM Expert 2.0 r4 (Rigaku, 2009)'
_computing_data_collection 'CrystalClear-SM Expert 2.0 r4 (Rigaku, 2009)'
_computing_data_reduction 'CrystalClear-SM Expert 2.0 r4 (Rigaku, 2009)'
_computing_molecular_graphics 'PLATON (Spek, 2003)'
_computing_publication_material 'SHELXL97 (Sheldrick, 2008)'
_computing_structure_refinement 'SHELXL97 (Sheldrick, 2008); CRYSTALBUILDER (Welter, 2006)'
_computing_structure_solution 'SHELXS97 (Sheldrick, 2008)'
_diffrn_ambient_temperature 200(2)
_diffrn_detector_type 'RAPID II large area curved imaging plate detector '
_diffrn_measured_fraction_theta_full 0.988
_diffrn_measured_fraction_theta_max 0.988
_diffrn_measurement_device_type 'Rigaku rapid II RAXIS conversion'
_diffrn_measurement_method 'profile data from \w-scans'
_diffrn_radiation_monochromator graphite
_diffrn_radiation_source 'fine-focus sealed tube'
_diffrn_radiation_type CuK\a
_diffrn_radiation_wavelength 1.54187
_diffrn_reflns_av_R_equivalents 0.0375
_diffrn_reflns_av_sigmaI/netI 0.0261
_diffrn_reflns_limit_h_max 31
_diffrn_reflns_limit_h_min -31
_diffrn_reflns_limit_k_max 8
_diffrn_reflns_limit_k_min -12
_diffrn_reflns_limit_l_max 8
_diffrn_reflns_limit_l_min -8
_diffrn_reflns_number 12865
_diffrn_reflns_theta_full 73.14
_diffrn_reflns_theta_max 73.14
_diffrn_reflns_theta_min 6.96
_exptl_absorpt_coefficient_mu 1.721
_exptl_absorpt_correction_T_max 1.000
_exptl_absorpt_correction_T_min 0.680
_exptl_absorpt_correction_type multi-scan
_exptl_absorpt_process_details 'FS_ABSCOR (Rigaku, 2009)'
_exptl_crystal_colour colourless
_exptl_crystal_density_diffrn 1.133
_exptl_crystal_density_method 'not measured'
_exptl_crystal_description 'regular parallelepiped'
_exptl_crystal_F_000 712
_exptl_crystal_size_max 0.50
_exptl_crystal_size_mid 0.18
_exptl_crystal_size_min 0.16
_refine_diff_density_max 0.281
_refine_diff_density_min -0.353
_refine_diff_density_rms 0.051
_refine_ls_abs_structure_details 'Flack H D (1983), Acta Cryst. A39, 876-881; 855 Friedel pairs'
_refine_ls_abs_structure_Flack -0.01(5)
_refine_ls_extinction_method none
_refine_ls_goodness_of_fit_ref 1.136
_refine_ls_hydrogen_treatment constr
_refine_ls_matrix_type full
_refine_ls_number_parameters 131
_refine_ls_number_reflns 1891
_refine_ls_number_restraints 4
_refine_ls_restrained_S_all 1.307
_refine_ls_R_factor_all 0.0718
_refine_ls_R_factor_gt 0.0544
_refine_ls_shift/su_max 0.000
_refine_ls_shift/su_mean 0.000
_refine_ls_structure_factor_coef Fsqd
_refine_ls_weighting_details 'calc w=1/[\s^2^(Fo^2^)+(0.1146P)^2^+0.0000P] where P=(Fo^2^+2Fc^2^)/3'
_refine_ls_weighting_scheme calc
_refine_ls_wR_factor_gt 0.1467
_refine_ls_wR_factor_ref 0.1763
_reflns_number_gt 1405
_reflns_number_total 1894
_reflns_threshold_expression >2sigma(I)
_cod_data_source_file c2ob25963j.txt
_cod_data_source_block za231
_cod_original_sg_symbol_Hall 'A 2 -2ac'
_cod_database_code 7152575

loop_
_symmetry_equiv_pos_as_xyz
'x, y, z'
'-x, -y, z'
'-x+1/2, y+1/2, z'
'x+1/2, -y+1/2, z'
'x, y+1/2, z+1/2'
'-x, -y+1/2, z+1/2'
'-x+1/2, y+1, z+1/2'
'x+1/2, -y+1, z+1/2'

loop_
_atom_site_label
_atom_site_type_symbol
_atom_site_fract_x
_atom_site_fract_y
_atom_site_fract_z
_atom_site_U_iso_or_equiv
_atom_site_adp_type
_atom_site_occupancy
_atom_site_symmetry_multiplicity
_atom_site_calc_flag
_atom_site_refinement_flags
_atom_site_disorder_assembly
_atom_site_disorder_group
Cl1 Cl 1.0000 0.0000 0.0235(3) 0.0793(4) Uani 1 2 d S . .
N1 N 1.0155(2) 0.0443(6) 0.4466(8) 0.0561(11) Uani 0.50 1 d P . .
H1 H 1.0135 0.0381 0.3166 0.067 Uiso 0.50 1 calc PR . .
C2 C 0.96423(11) 0.0686(3) 0.5235(5) 0.0685(8) Uani 1 1 d D A .
H2 H 0.9670 0.0971 0.6568 0.082 Uiso 1 1 calc R . .
C3 C 0.9839(3) -0.1449(7) 0.4900(14) 0.093(3) Uani 0.50 1 d PD . .
H3A H 0.9842 -0.1814 0.3623 0.111 Uiso 0.50 1 calc PR . .
H3B H 0.9817 -0.2145 0.5816 0.111 Uiso 0.50 1 calc PR . .
C4 C 0.9362(3) -0.0590(8) 0.5121(18) 0.088(2) Uani 0.50 1 d PD . .
H4A H 0.9162 -0.0777 0.6281 0.106 Uiso 0.50 1 calc PR . .
H4B H 0.9124 -0.0639 0.4024 0.106 Uiso 0.50 1 calc PR . .
C6 C 0.9487(4) -0.1465(9) 0.5003(15) 0.086(2) Uani 0.50 1 d P . .
H6A H 0.9542 -0.1678 0.6326 0.129 Uiso 0.50 1 calc PR . .
H6B H 0.9558 -0.2202 0.4222 0.129 Uiso 0.50 1 calc PR . .
H6C H 0.9122 -0.1196 0.4817 0.129 Uiso 0.50 1 calc PR . .
C7 C 0.92515(14) 0.1455(4) 0.4199(4) 0.0943(14) Uani 1 1 d D . .
H7A H 0.9428 0.1763 0.3050 0.113 Uiso 0.548(12) 1 calc PR A 1
H7B H 0.8970 0.0878 0.3781 0.113 Uiso 0.548(12) 1 calc PR A 1
H7C H 0.9437 0.2216 0.3761 0.113 Uiso 0.452(12) 1 calc PR A 2
H7D H 0.9153 0.0976 0.3062 0.113 Uiso 0.452(12) 1 calc PR A 2
C8A C 0.90031(14) 0.2491(4) 0.5026(4) 0.077(2) Uani 0.548(12) 1 d P A 1
H8A1 H 0.9265 0.3173 0.5135 0.093 Uiso 0.548(12) 1 calc PR A 1
H8A2 H 0.8898 0.2253 0.6315 0.093 Uiso 0.548(12) 1 calc PR A 1
C8B C 0.8769(3) 0.1866(10) 0.5064(14) 0.078(3) Uani 0.452(12) 1 d P A 2
H8B1 H 0.8839 0.2094 0.6388 0.093 Uiso 0.452(12) 1 calc PR A 2
H8B2 H 0.8513 0.1166 0.5060 0.093 Uiso 0.452(12) 1 calc PR A 2
C9 C 0.85251(12) 0.3008(4) 0.4037(5) 0.0781(10) Uani 1 1 d . . .
C10 C 0.85208(15) 0.4267(5) 0.4335(8) 0.0963(12) Uani 1 1 d . A .
H10 H 0.8757 0.4629 0.5214 0.116 Uiso 1 1 calc R . .
C11 C 0.8178(4) 0.5007(5) 0.3374(12) 0.126(2) Uani 1 1 d . . .
H11 H 0.8170 0.5881 0.3625 0.152 Uiso 1 1 calc R A .
C12 C 0.7863(3) 0.4548(9) 0.2127(12) 0.144(3) Uani 1 1 d . A .
H12 H 0.7636 0.5092 0.1448 0.173 Uiso 1 1 calc R . .
C13 C 0.7852(2) 0.3290(8) 0.1774(10) 0.136(2) Uani 1 1 d . . .
H13 H 0.7621 0.2951 0.0858 0.163 Uiso 1 1 calc R A .
C14 C 0.81823(16) 0.2532(5) 0.2772(8) 0.1012(12) Uani 1 1 d . A .
H14 H 0.8171 0.1652 0.2574 0.121 Uiso 1 1 calc R . .

loop_
_atom_site_aniso_label
_atom_site_aniso_U_11
_atom_site_aniso_U_22
_atom_site_aniso_U_33
_atom_site_aniso_U_23
_atom_site_aniso_U_13
_atom_site_aniso_U_12
Cl1 0.0838(6) 0.1146(11) 0.0397(5) 0.000 0.000 0.0059(5)
N1 0.070(3) 0.056(3) 0.042(2) -0.007(2) -0.008(2) 0.003(2)
C2 0.0866(17) 0.075(2) 0.0440(13) -0.007(2) -0.0020(18) 0.0161(17)
C3 0.076(4) 0.118(8) 0.084(7) 0.007(6) 0.012(4) 0.006(5)
C4 0.095(5) 0.067(5) 0.102(6) 0.015(6) 0.026(5) -0.004(4)
C6 0.084(5) 0.081(6) 0.092(6) 0.008(5) 0.017(5) -0.021(5)
C7 0.102(2) 0.132(4) 0.0490(17) 0.004(2) 0.0021(17) 0.052(2)
C8A 0.090(5) 0.078(5) 0.064(4) -0.019(4) 0.002(3) 0.022(4)
C8B 0.075(4) 0.090(7) 0.069(5) 0.027(5) 0.020(4) 0.018(4)
C9 0.0763(18) 0.094(3) 0.0636(18) -0.0001(18) 0.0105(14) 0.0213(19)
C10 0.090(2) 0.111(4) 0.088(3) -0.010(3) 0.004(2) -0.002(2)
C11 0.177(7) 0.094(4) 0.109(5) 0.005(3) 0.015(4) 0.028(3)
C12 0.154(6) 0.154(6) 0.126(5) 0.012(5) -0.023(4) 0.075(5)
C13 0.087(3) 0.196(7) 0.124(4) -0.020(5) -0.034(3) 0.019(4)
C14 0.103(3) 0.097(3) 0.104(3) -0.012(3) -0.010(3) -0.004(2)

loop_
_atom_type_symbol
_atom_type_description
_atom_type_scat_dispersion_real
_atom_type_scat_dispersion_imag
_atom_type_scat_source
C C 0.0181 0.0091 'International Tables Vol C Tables 4.2.6.8 and 6.1.1.4'
H H 0.0000 0.0000 'International Tables Vol C Tables 4.2.6.8 and 6.1.1.4'
N N 0.0311 0.0180 'International Tables Vol C Tables 4.2.6.8 and 6.1.1.4'
Cl Cl 0.3639 0.7018 'International Tables Vol C Tables 4.2.6.8 and 6.1.1.4'

loop_
_geom_angle_atom_site_label_1
_geom_angle_atom_site_label_2
_geom_angle_atom_site_label_3
_geom_angle
_geom_angle_site_symmetry_1
_geom_angle_site_symmetry_3
C2 N1 C2 109.6(4) 2_755 .
C2 N1 C6 107.6(6) 2_755 2_755
C2 N1 C6 109.2(6) . 2_755
C2 N1 H1 110.1 2_755 .
C2 N1 H1 110.1 . .
C6 N1 H1 110.1 2_755 .
N1 C2 C7 121.1(4) . .
N1 C2 C4 103.9(4) . .
C7 C2 C4 98.8(5) . .
N1 C2 H2 110.6 . .
C7 C2 H2 110.6 . .
C4 C2 H2 110.6 . .
C4 C3 C2 109.9(6) . 2_755
C4 C3 H3A 109.7 . .
C2 C3 H3A 109.7 2_755 .
C4 C3 H3B 109.7 . .
C2 C3 H3B 109.7 2_755 .
H3A C3 H3B 108.2 . .
C3 C4 C2 99.7(5) . .
C3 C4 H4A 111.8 . .
C2 C4 H4A 111.8 . .
C3 C4 H4B 111.8 . .
C2 C4 H4B 111.8 . .
H4A C4 H4B 109.6 . .
N1 C6 H6A 109.5 2_755 .
N1 C6 H6B 109.5 2_755 .
H6A C6 H6B 109.5 . .
N1 C6 H6C 109.5 2_755 .
H6A C6 H6C 109.5 . .
H6B C6 H6C 109.5 . .
C8A C7 C8B 36.6(5) . .
C8A C7 C2 121.86(19) . .
C8B C7 C2 121.7(4) . .
C8A C7 H7A 106.9 . .
C8B C7 H7A 129.7 . .
C2 C7 H7A 106.9 . .
C8A C7 H7B 106.9 . .
C8B C7 H7B 72.6 . .
C2 C7 H7B 106.9 . .
H7A C7 H7B 106.7 . .
C8A C7 H7C 72.6 . .
C8B C7 H7C 106.9 . .
C2 C7 H7C 106.9 . .
H7A C7 H7C 41.4 . .
H7B C7 H7C 139.5 . .
C8A C7 H7D 129.5 . .
C8B C7 H7D 106.9 . .
C2 C7 H7D 106.9 . .
H7A C7 H7D 67.1 . .
H7B C7 H7D 41.4 . .
H7C C7 H7D 106.7 . .
C7 C8A C9 117.0(2) . .
C7 C8A H8A1 108.0 . .
C9 C8A H8A1 108.0 . .
C7 C8A H8A2 108.0 . .
C9 C8A H8A2 108.0 . .
H8A1 C8A H8A2 107.3 . .
C7 C8B C9 112.2(5) . .
C7 C8B H8B1 109.2 . .
C9 C8B H8B1 109.2 . .
C7 C8B H8B2 109.2 . .
C9 C8B H8B2 109.2 . .
H8B1 C8B H8B2 107.9 . .
C14 C9 C10 118.0(4) . .
C14 C9 C8A 133.9(4) . .
C10 C9 C8A 107.1(4) . .
C14 C9 C8B 106.1(6) . .
C10 C9 C8B 134.9(6) . .
C8A C9 C8B 34.0(4) . .
C9 C10 C11 120.0(5) . .
C9 C10 H10 120.0 . .
C11 C10 H10 120.0 . .
C12 C11 C10 121.5(6) . .
C12 C11 H11 119.2 . .
C10 C11 H11 119.2 . .
C11 C12 C13 120.7(6) . .
C11 C12 H12 119.6 . .
C13 C12 H12 119.6 . .
C14 C13 C12 118.3(6) . .
C14 C13 H13 120.8 . .
C12 C13 H13 120.8 . .
C9 C14 C13 121.4(5) . .
C9 C14 H14 119.3 . .
C13 C14 H14 119.3 . .

loop_
_geom_bond_atom_site_label_1
_geom_bond_atom_site_label_2
_geom_bond_distance
_geom_bond_site_symmetry_2
N1 C2 1.420(7) 2_755
N1 C2 1.437(6) .
N1 C6 1.473(9) 2_755
N1 H1 0.9300 .
C2 C7 1.485(4) .
C2 C4 1.539(10) .
C2 H2 1.0000 .
C3 C4 1.529(7) .
C3 C2 1.569(10) 2_755
C3 H3A 0.9900 .
C3 H3B 0.9900 .
C4 H4A 0.9900 .
C4 H4B 0.9900 .
C6 N1 1.473(9) 2_755
C6 H6A 0.9800 .
C6 H6B 0.9800 .
C6 H6C 0.9800 .
C7 C8A 1.4030 .
C7 C8B 1.443(8) .
C7 H7A 0.9900 .
C7 H7B 0.9900 .
C7 H7C 0.9900 .
C7 H7D 0.9900 .
C8A C9 1.510(5) .
C8A H8A1 0.9900 .
C8A H8A2 0.9900 .
C8B C9 1.551(9) .
C8B H8B1 0.9900 .
C8B H8B2 0.9900 .
C9 C14 1.353(6) .
C9 C10 1.360(6) .
C10 C11 1.362(10) .
C10 H10 0.9500 .
C11 C12 1.292(12) .
C11 H11 0.9500 .
C12 C13 1.366(10) .
C12 H12 0.9500 .
C13 C14 1.365(8) .
C13 H13 0.9500 .
C14 H14 0.9500 .

loop_
_geom_torsion_atom_site_label_1
_geom_torsion_atom_site_label_2
_geom_torsion_atom_site_label_3
_geom_torsion_atom_site_label_4
_geom_torsion
_geom_torsion_site_symmetry_1
C2 N1 C2 C7 -154.9(4) 2_755
C6 N1 C2 C7 87.5(7) 2_755
C2 N1 C2 C4 -45.4(7) 2_755
C6 N1 C2 C4 -163.1(6) 2_755
C2 C3 C4 C2 9.5(10) 2_755
N1 C2 C4 C3 18.5(9) .
C7 C2 C4 C3 143.7(7) .
N1 C2 C7 C8A -127.0(4) .
C4 C2 C7 C8A 120.8(4) .
N1 C2 C7 C8B -170.4(7) .
C4 C2 C7 C8B 77.4(8) .
C8B C7 C8A C9 -64.1(7) .
C2 C7 C8A C9 -165.6(4) .
C8A C7 C8B C9 57.4(6) .
C2 C7 C8B C9 159.5(6) .
C7 C8A C9 C14 20.9(5) .
C7 C8A C9 C10 -147.0(2) .
C7 C8A C9 C8B 63.3(7) .
C7 C8B C9 C14 92.9(8) .
C7 C8B C9 C10 -99.5(8) .
C7 C8B C9 C8A -56.7(5) .
C14 C9 C10 C11 0.0(7) .
C8A C9 C10 C11 170.1(5) .
C8B C9 C10 C11 -166.5(6) .
C9 C10 C11 C12 -2.2(11) .
C10 C11 C12 C13 2.1(13) .
C11 C12 C13 C14 0.0(12) .
C10 C9 C14 C13 2.1(7) .
C8A C9 C14 C13 -164.7(5) .
C8B C9 C14 C13 172.2(6) .
C12 C13 C14 C9 -2.2(9) .
